data_1563587
loop_
_publ_author_name
'Zhang, Wei-Long'
'Lin, Chen-Sheng'
'Geng, Lei'
'Li, Ye-Yu'
'Zhang, Hao'
'He, Zhang-Zhen'
'Cheng, Wen-Dan'

_publ_section_title
;
 Synthesis and characterizations of two anhydrous metal borophosphates:
 MIII2BP3O12 (M=Fe, In)
;
_journal_issue 5
_journal_name_full 'Journal of Solid State Chemistry'
_journal_page_first 1108
_journal_page_last 1113
_journal_paper_doi 10.1016/j.jssc.2010.03.020
_journal_volume 183
_journal_year 2010
_chemical_formula_moiety 'B1 In2 O12 P3'
_chemical_formula_sum 'B In2 O12 P3'
_chemical_formula_weight 525.36
_space_group_IT_number 176
_space_group_name_Hall '-P 6c'
_space_group_name_H-M_alt 'P 63/m'
_symmetry_cell_setting hexagonal
_symmetry_space_group_name_H-M 'P 63/m'
_atom_sites_solution_hydrogens none
_atom_sites_solution_primary direct
_atom_sites_solution_secondary difmap
_audit_creation_method SHELXL-97
_cell_angle_alpha 90.00
_cell_angle_beta 90.00
_cell_angle_gamma 120.00
_cell_formula_units_Z 2
_cell_length_a 8.1698(6)
_cell_length_b 8.1698(6)
_cell_length_c 7.7375(11)
_cell_measurement_reflns_used 612
_cell_measurement_temperature 293(2)
_cell_measurement_theta_max 27.4680
_cell_measurement_theta_min 3.9024
_cell_volume 447.25(8)
_computing_structure_refinement 'SHELXL-97 (Sheldrick, 1997)'
_computing_structure_solution 'SHELXS-97 (Sheldrick, 1990)'
_diffrn_ambient_temperature 293(2)
_diffrn_detector_area_resol_mean 14.6306
_diffrn_measured_fraction_theta_full 0.992
_diffrn_measured_fraction_theta_max 0.992
_diffrn_measurement_device_type Mercury2
_diffrn_measurement_method CCD_Profile_fitting
_diffrn_radiation_monochromator graphite
_diffrn_radiation_source 'fine-focus sealed tube'
_diffrn_radiation_type MoK\a
_diffrn_radiation_wavelength 0.71073
_diffrn_reflns_av_R_equivalents 0.0182
_diffrn_reflns_av_sigmaI/netI 0.0088
_diffrn_reflns_limit_h_max 10
_diffrn_reflns_limit_h_min -10
_diffrn_reflns_limit_k_max 10
_diffrn_reflns_limit_k_min -10
_diffrn_reflns_limit_l_max 7
_diffrn_reflns_limit_l_min -10
_diffrn_reflns_number 3431
_diffrn_reflns_theta_full 27.52
_diffrn_reflns_theta_max 27.52
_diffrn_reflns_theta_min 2.88
_diffrn_standards_decay_% none
_diffrn_standards_number 378
_exptl_absorpt_coefficient_mu 5.763
_exptl_absorpt_correction_T_max 0.891
_exptl_absorpt_correction_T_min 0.871
_exptl_absorpt_correction_type multi-scan
_exptl_crystal_colour Colorless
_exptl_crystal_density_diffrn 3.901
_exptl_crystal_density_method 'not measured'
_exptl_crystal_description Prism
_exptl_crystal_F_000 244
_exptl_crystal_size_max 0.12
_exptl_crystal_size_mid 0.04
_exptl_crystal_size_min 0.04
_refine_diff_density_max 0.530
_refine_diff_density_min -0.469
_refine_diff_density_rms 0.092
_refine_ls_extinction_coef 0.0078(10)
_refine_ls_extinction_expression Fc^*^=kFc[1+0.001xFc^2^\l^3^/sin(2\q)]^-1/4^
_refine_ls_extinction_method SHELXL
_refine_ls_goodness_of_fit_ref 1.035
_refine_ls_hydrogen_treatment none
_refine_ls_matrix_type full
_refine_ls_number_parameters 34
_refine_ls_number_reflns 373
_refine_ls_number_restraints 0
_refine_ls_restrained_S_all 1.035
_refine_ls_R_factor_all 0.0135
_refine_ls_R_factor_gt 0.0134
_refine_ls_shift/su_max 0.001
_refine_ls_shift/su_mean 0.000
_refine_ls_structure_factor_coef Fsqd
_refine_ls_weighting_details 'calc w=1/[\s^2^(Fo^2^)+(0.0106P)^2^+1.8594P] where P=(Fo^2^+2Fc^2^)/3'
_refine_ls_weighting_scheme calc
_refine_ls_wR_factor_gt 0.0329
_refine_ls_wR_factor_ref 0.0330
_reflns_number_gt 372
_reflns_number_total 373
_reflns_threshold_expression >2sigma(I)
_cod_data_source_file JSSC-2010-183-1108.cif
_cod_data_source_block a2
_cod_depositor_comments
;
The following automatic conversions were performed:

data item '_exptl_absorpt_correction_type' value 'Multi-scan' was
changed to 'multi-scan' in accordance with the built-in table derived
from the CIF Core dictionary named 'cif_core.dic' version 2.4.5 last
updated on 2014-11-21.

Automatic conversion script
Id: cif_fix_values 8369 2020-08-20 11:38:08Z andrius 
;
_cod_original_sg_symbol_H-M P6(3)/m
_cod_original_formula_sum 'B In2 O12 P3 '
_cod_database_code 1563587

loop_
_symmetry_equiv_pos_as_xyz
'x, y, z'
'-y, x-y, z'
'-x+y, -x, z'
'-x, -y, z+1/2'
'y, -x+y, z+1/2'
'x-y, x, z+1/2'
'-x, -y, -z'
'y, -x+y, -z'
'x-y, x, -z'
'x, y, -z-1/2'
'-y, x-y, -z-1/2'
'-x+y, -x, -z-1/2'

loop_
_atom_site_label
_atom_site_type_symbol
_atom_site_fract_x
_atom_site_fract_y
_atom_site_fract_z
_atom_site_U_iso_or_equiv
_atom_site_adp_type
_atom_site_occupancy
_atom_site_symmetry_multiplicity
_atom_site_calc_flag
_atom_site_refinement_flags
_atom_site_disorder_assembly
_atom_site_disorder_group
In1 In 0.3333 0.6667 -0.04417(4) 0.00740(13) Uani 1 3 d S . .
P1 P 0.30894(12) 0.35063(11) 0.2500 0.00650(19) Uani 1 2 d S . .
O1 O 0.1880(3) 0.1269(3) 0.2500 0.0103(5) Uani 1 2 d S . .
O2 O 0.2662(3) 0.4201(2) 0.0866(2) 0.0141(4) Uani 1 1 d . . .
O3 O 0.5137(3) 0.3886(3) 0.2500 0.0080(4) Uani 1 2 d S . .
B1 B 0.0000 0.0000 0.2500 0.0096(12) Uani 1 6 d S . .

loop_
_atom_site_aniso_label
_atom_site_aniso_U_11
_atom_site_aniso_U_22
_atom_site_aniso_U_33
_atom_site_aniso_U_23
_atom_site_aniso_U_13
_atom_site_aniso_U_12
In1 0.00752(14) 0.00752(14) 0.00715(18) 0.000 0.000 0.00376(7)
P1 0.0052(4) 0.0051(4) 0.0094(4) 0.000 0.000 0.0027(3)
O1 0.0065(11) 0.0069(11) 0.0175(12) 0.000 0.000 0.0032(9)
O2 0.0135(8) 0.0122(8) 0.0160(9) 0.0041(7) -0.0032(7) 0.0060(7)
O3 0.0061(10) 0.0097(11) 0.0086(11) 0.000 0.000 0.0044(9)
B1 0.0058(16) 0.0058(16) 0.017(3) 0.000 0.000 0.0029(8)

loop_
_atom_type_symbol
_atom_type_description
_atom_type_scat_dispersion_real
_atom_type_scat_dispersion_imag
_atom_type_scat_source
B B 0.0013 0.0007 'International Tables Vol C Tables 4.2.6.8 and 6.1.1.4'
O O 0.0106 0.0060 'International Tables Vol C Tables 4.2.6.8 and 6.1.1.4'
P P 0.1023 0.0942 'International Tables Vol C Tables 4.2.6.8 and 6.1.1.4'
In In -0.7276 1.3100 'International Tables Vol C Tables 4.2.6.8 and 6.1.1.4'

loop_
_geom_angle_atom_site_label_1
_geom_angle_atom_site_label_2
_geom_angle_atom_site_label_3
_geom_angle
_geom_angle_site_symmetry_1
_geom_angle_site_symmetry_3
O2 In1 O2 98.11(7) 3_565 2_665
O2 In1 O2 98.11(7) 3_565 .
O2 In1 O2 98.11(7) 2_665 .
O2 In1 O3 92.72(7) 3_565 8_565
O2 In1 O3 93.18(8) 2_665 8_565
O2 In1 O3 163.07(7) . 8_565
O2 In1 O3 93.18(8) 3_565 9
O2 In1 O3 163.07(7) 2_665 9
O2 In1 O3 92.72(7) . 9
O3 In1 O3 73.63(7) 8_565 9
O2 In1 O3 163.07(7) 3_565 7_665
O2 In1 O3 92.72(7) 2_665 7_665
O2 In1 O3 93.18(7) . 7_665
O3 In1 O3 73.63(7) 8_565 7_665
O3 In1 O3 73.63(7) 9 7_665
O2 In1 In1 119.29(5) 3_565 10
O2 In1 In1 119.29(5) 2_665 10
O2 In1 In1 119.29(5) . 10
O3 In1 In1 43.78(5) 8_565 10
O3 In1 In1 43.78(4) 9 10
O3 In1 In1 43.78(5) 7_665 10
O2 P1 O2 115.25(15) . 10_556
O2 P1 O3 111.06(9) . .
O2 P1 O3 111.06(9) 10_556 .
O2 P1 O1 107.96(9) . .
O2 P1 O1 107.96(9) 10_556 .
O3 P1 O1 102.71(13) . .
B1 O1 P1 134.09(18) . .
P1 O2 In1 141.62(12) . .
P1 O3 In1 128.89(7) . 7_665
P1 O3 In1 128.89(7) . 4_665
In1 O3 In1 92.43(9) 7_665 4_665
O1 B1 O1 120.0 . 3
O1 B1 O1 120.0 . 2
O1 B1 O1 120.0 3 2

loop_
_geom_bond_atom_site_label_1
_geom_bond_atom_site_label_2
_geom_bond_distance
_geom_bond_site_symmetry_2
In1 O2 2.0679(17) 3_565
In1 O2 2.0679(17) 2_665
In1 O2 2.0679(17) .
In1 O3 2.2060(16) 8_565
In1 O3 2.2060(17) 9
In1 O3 2.2060(17) 7_665
In1 In1 3.1853(7) 10
P1 O2 1.4973(18) .
P1 O2 1.4973(18) 10_556
P1 O3 1.541(2) .
P1 O1 1.585(2) .
O1 B1 1.357(2) .
O3 In1 2.2060(16) 7_665
O3 In1 2.2060(16) 4_665
B1 O1 1.357(2) 3
B1 O1 1.357(2) 2
